data_7707058
loop_
_publ_author_name
'Li, Yang'
'Yang, Jin'
'Ma, Jian-Fang'

_publ_section_title
;
 A copper(ii)-based porous metal-organic framework for the efficient and
 rapid capture of toxic oxo-anion pollutants from water.
;
_journal_issue 11
_journal_name_full 'Dalton transactions (Cambridge, England : 2003)'
_journal_page_first 3832
_journal_page_last 3840
_journal_paper_doi 10.1039/d0dt04252h
_journal_volume 50
_journal_year 2021
_chemical_formula_sum 'C66 H116 Br0 Cl2 Cu3 N8 O22'
_chemical_formula_weight 1635.18
_space_group_crystal_system trigonal
_space_group_IT_number 166
_space_group_name_Hall '-R 3 2"'
_space_group_name_H-M_alt 'R -3 m :H'
_atom_sites_solution_hydrogens geom
_audit_creation_method SHELXL-2018/3
_audit_update_record
;
2020-12-09 deposited with the CCDC.	2021-02-10 downloaded from the CCDC.
;
_cell_angle_alpha 90
_cell_angle_beta 90
_cell_angle_gamma 120
_cell_formula_units_Z 18
_cell_length_a 38.907(3)
_cell_length_b 38.907(3)
_cell_length_c 44.043(3)
_cell_measurement_reflns_used 9164
_cell_measurement_temperature 293(2)
_cell_measurement_theta_max 21.2220
_cell_measurement_theta_min 3.4320
_cell_volume 57738(7)
_computing_cell_refinement 'CrysAlisPro 1.171.39.38a (Rigaku OD, 2017)'
_computing_data_collection 'CrysAlisPro 1.171.39.38a (Rigaku OD, 2017)'
_computing_data_reduction 'CrysAlisPro 1.171.39.38a (Rigaku OD, 2017)'
_computing_structure_refinement 'SHELXL-2018/3 (Sheldrick, 2018)'
_computing_structure_solution 'SHELXL-2018/3 (Sheldrick, 2018)'
_diffrn_ambient_temperature 293(2)
_diffrn_detector_area_resol_mean 10.2375
_diffrn_measured_fraction_theta_full 0.997
_diffrn_measured_fraction_theta_max 0.915
_diffrn_measurement_device_type 'Xcalibur, Ruby, Gemini ultra'
_diffrn_radiation_type MoK\a
_diffrn_radiation_wavelength 0.71073
_diffrn_reflns_av_R_equivalents 0.1180
_diffrn_reflns_av_unetI/netI 0.1016
_diffrn_reflns_Laue_measured_fraction_full 0.997
_diffrn_reflns_Laue_measured_fraction_max 0.915
_diffrn_reflns_limit_h_max 52
_diffrn_reflns_limit_h_min -53
_diffrn_reflns_limit_k_max 48
_diffrn_reflns_limit_k_min -42
_diffrn_reflns_limit_l_max 51
_diffrn_reflns_limit_l_min -60
_diffrn_reflns_number 140461
_diffrn_reflns_point_group_measured_fraction_full 0.997
_diffrn_reflns_point_group_measured_fraction_max 0.915
_diffrn_reflns_theta_full 25.242
_diffrn_reflns_theta_max 29.339
_diffrn_reflns_theta_min 3.316
_diffrn_source 'fine-focus sealed X-ray tube'
_exptl_absorpt_coefficient_mu 0.580
_exptl_absorpt_correction_T_max 1.00000
_exptl_absorpt_correction_T_min 0.48603
_exptl_absorpt_correction_type multi-scan
_exptl_crystal_colour green
_exptl_crystal_density_diffrn 0.847
_exptl_crystal_description block
_exptl_crystal_F_000 15570
_exptl_crystal_size_max 0.15
_exptl_crystal_size_mid 0.15
_exptl_crystal_size_min 0.15
_platon_squeeze_details
;
;
_refine_diff_density_max 0.971
_refine_diff_density_min -0.517
_refine_diff_density_rms 0.072
_refine_ls_extinction_method none
_refine_ls_goodness_of_fit_ref 0.969
_refine_ls_hydrogen_treatment constr
_refine_ls_matrix_type full
_refine_ls_number_parameters 319
_refine_ls_number_reflns 16790
_refine_ls_number_restraints 54
_refine_ls_restrained_S_all 1.017
_refine_ls_R_factor_all 0.2224
_refine_ls_R_factor_gt 0.1076
_refine_ls_shift/su_max 0.002
_refine_ls_shift/su_mean 0.000
_refine_ls_structure_factor_coef Fsqd
_refine_ls_weighting_details 'w=1/[\s^2^(Fo^2^)+(0.1717P)^2^] where P=(Fo^2^+2Fc^2^)/3'
_refine_ls_weighting_scheme calc
_refine_ls_wR_factor_gt 0.3014
_refine_ls_wR_factor_ref 0.3465
_reflns_Friedel_coverage 0.000
_reflns_number_gt 6371
_reflns_number_total 16790
_reflns_threshold_expression 'I > 2\s(I)'
_cod_data_source_file d0dt04252h2.cif
_cod_data_source_block compound-1
_cod_original_cell_volume 57737(9)
_cod_database_code 7707058
_shelx_shelxl_version_number 2018/3
_shelx_space_group_comment
;
The symmetry employed for this shelxl refinement is uniquely defined
by the following loop, which should always be used as a source of
symmetry information in preference to the above space-group names.
They are only intended as comments.
;
_exptl_absorpt_special_details 'CrysAlisPro 1.171.39.38a (Rigaku OD, 2017)'

loop_
_space_group_symop_operation_xyz
'x, y, z'
'-y, x-y, z'
'-x+y, -x, z'
'y, x, -z'
'x-y, -y, -z'
'-x, -x+y, -z'
'x+2/3, y+1/3, z+1/3'
'-y+2/3, x-y+1/3, z+1/3'
'-x+y+2/3, -x+1/3, z+1/3'
'y+2/3, x+1/3, -z+1/3'
'x-y+2/3, -y+1/3, -z+1/3'
'-x+2/3, -x+y+1/3, -z+1/3'
'x+1/3, y+2/3, z+2/3'
'-y+1/3, x-y+2/3, z+2/3'
'-x+y+1/3, -x+2/3, z+2/3'
'y+1/3, x+2/3, -z+2/3'
'x-y+1/3, -y+2/3, -z+2/3'
'-x+1/3, -x+y+2/3, -z+2/3'
'-x, -y, -z'
'y, -x+y, -z'
'x-y, x, -z'
'-y, -x, z'
'-x+y, y, z'
'x, x-y, z'
'-x+2/3, -y+1/3, -z+1/3'
'y+2/3, -x+y+1/3, -z+1/3'
'x-y+2/3, x+1/3, -z+1/3'
'-y+2/3, -x+1/3, z+1/3'
'-x+y+2/3, y+1/3, z+1/3'
'x+2/3, x-y+1/3, z+1/3'
'-x+1/3, -y+2/3, -z+2/3'
'y+1/3, -x+y+2/3, -z+2/3'
'x-y+1/3, x+2/3, -z+2/3'
'-y+1/3, -x+2/3, z+2/3'
'-x+y+1/3, y+2/3, z+2/3'
'x+1/3, x-y+2/3, z+2/3'

loop_
_atom_site_label
_atom_site_type_symbol
_atom_site_fract_x
_atom_site_fract_y
_atom_site_fract_z
_atom_site_U_iso_or_equiv
_atom_site_adp_type
_atom_site_occupancy
_atom_site_site_symmetry_order
_atom_site_calc_flag
_atom_site_refinement_flags_posn
_atom_site_refinement_flags_adp
_atom_site_refinement_flags_occupancy
_atom_site_disorder_assembly
_atom_site_disorder_group
Cu1 Cu 0.49380(2) 0.50620(2) 0.57993(2) 0.1064(4) Uani 1 2 d S T P . .
Cu2 Cu 0.17555(2) 0.35110(3) 0.38912(2) 0.1115(4) Uani 1 2 d S T P . .
Cu3 Cu 0.14943(2) 0.29886(4) 0.43279(2) 0.1241(5) Uani 1 2 d S T P . .
Cl1 Cl 0.52126(3) 0.47874(3) 0.54410(4) 0.1057(6) Uani 1 2 d S T P . .
C1 C 0.27162(19) 0.3948(2) 0.44743(16) 0.171(3) Uani 1 1 d D . . . .
H1A H 0.290919 0.398180 0.432055 0.205 Uiso 1 1 calc R U . . .
H1B H 0.274124 0.420470 0.451445 0.205 Uiso 1 1 calc R U . . .
C2 C 0.2784(2) 0.3799(2) 0.47348(15) 0.163(3) Uani 1 1 d D . . . .
H2A H 0.274763 0.353853 0.469009 0.195 Uiso 1 1 calc R U . . .
H2B H 0.258431 0.376315 0.488297 0.195 Uiso 1 1 calc R U . . .
C3 C 0.31861(15) 0.40457(19) 0.48773(16) 0.135(2) Uani 1 1 d . . . . .
C4 C 0.32686(17) 0.38748(19) 0.51175(17) 0.180(3) Uani 1 1 d . . . . .
H4 H 0.307118 0.362975 0.518875 0.216 Uiso 1 1 calc R U . . .
C5 C 0.36221(19) 0.4048(2) 0.52521(18) 0.190(3) Uani 1 1 d . . . . .
H5 H 0.367211 0.390615 0.539809 0.228 Uiso 1 1 calc R U . . .
C6 C 0.39186(16) 0.44300(18) 0.51850(14) 0.1313(19) Uani 1 1 d . . . . .
C7 C 0.38414(16) 0.46064(18) 0.49473(12) 0.142(2) Uani 1 1 d . . . . .
H7 H 0.403892 0.485569 0.488353 0.170 Uiso 1 1 calc R U . . .
C8 C 0.34786(16) 0.4427(2) 0.47971(13) 0.146(2) Uani 1 1 d . . . . .
H8 H 0.343159 0.456247 0.464334 0.175 Uiso 1 1 calc R U . . .
C9 C 0.43136(14) 0.46299(19) 0.53329(14) 0.137(2) Uani 1 1 d . . . . .
H9A H 0.437824 0.442705 0.538659 0.165 Uiso 1 1 calc R U . . .
H9B H 0.450624 0.479953 0.518258 0.165 Uiso 1 1 calc R U . . .
C10 C 0.4510(3) 0.5490(3) 0.5383(3) 0.273(8) Uani 1 2 d DS T P . .
H10A H 0.460420 0.539578 0.521647 0.327 Uiso 1 2 calc R U P . .
H10B H 0.437708 0.562292 0.530043 0.327 Uiso 1 2 calc R U P . .
C11 C 0.42496(18) 0.51710(17) 0.55665(18) 0.210(4) Uani 1 1 d D U . . .
H11A H 0.398771 0.504378 0.547508 0.252 Uiso 1 1 calc R U . . .
H11B H 0.423068 0.527204 0.576342 0.252 Uiso 1 1 calc DR U . . .
C12 C 0.40635(19) 0.4616(2) 0.58673(18) 0.200(3) Uani 1 1 d . U . . .
H12A H 0.403002 0.479010 0.600660 0.240 Uiso 1 1 calc DR U . . .
H12B H 0.380786 0.444022 0.577525 0.240 Uiso 1 1 calc R U . . .
C13 C 0.4189(2) 0.4393(2) 0.6027(2) 0.213(3) Uani 1 1 d D U . . .
H13A H 0.409704 0.414627 0.591662 0.255 Uiso 1 1 calc R U . . .
H13B H 0.405032 0.432458 0.621996 0.255 Uiso 1 1 calc R U . . .
C14 C 0.4676(3) 0.4706(3) 0.6392(2) 0.222(3) Uani 1 1 d D U . . .
H14A H 0.457720 0.489013 0.639633 0.266 Uiso 1 1 calc R U . . .
H14B H 0.451561 0.448695 0.652813 0.266 Uiso 1 1 calc R U . . .
C15 C 0.5094(2) 0.4906(2) 0.6488(4) 0.256(6) Uani 1 2 d S TU P . .
H15A H 0.510862 0.489140 0.670738 0.307 Uiso 1 2 calc R U P . .
H15B H 0.522522 0.477475 0.639843 0.307 Uiso 1 2 calc R U P . .
C16 C 0.47572(19) 0.42632(19) 0.60514(16) 0.165(3) Uani 1 1 d . . . . .
H16A H 0.503825 0.437391 0.609131 0.198 Uiso 1 1 calc R U . . .
H16B H 0.471351 0.418937 0.583863 0.198 Uiso 1 1 calc R U . . .
C17 C 0.45338(18) 0.38941(18) 0.62371(14) 0.1315(19) Uani 1 1 d . . . . .
C18 C 0.46501(18) 0.38566(18) 0.65135(18) 0.201(4) Uani 1 1 d . U . . .
H18 H 0.486654 0.407916 0.659692 0.242 Uiso 1 1 calc R U . . .
C19 C 0.4480(2) 0.35225(19) 0.66825(18) 0.217(4) Uani 1 1 d . U . . .
H19 H 0.458069 0.352222 0.687397 0.261 Uiso 1 1 calc R U . . .
C20 C 0.41561(18) 0.31794(17) 0.65719(14) 0.132(2) Uani 1 1 d . . . . .
C21 C 0.4036(2) 0.32139(16) 0.62885(14) 0.158(3) Uani 1 1 d . . . . .
H21 H 0.381412 0.299498 0.620703 0.190 Uiso 1 1 calc R U . . .
C22 C 0.4224(2) 0.35538(19) 0.61154(13) 0.162(3) Uani 1 1 d . . . . .
H22 H 0.414236 0.355339 0.591697 0.195 Uiso 1 1 calc R U . . .
C23 C 0.39376(16) 0.28083(14) 0.67390(12) 0.1200(17) Uani 1 1 d D . . . .
H23A H 0.366609 0.275352 0.675425 0.144 Uiso 1 1 calc R U . . .
H23B H 0.393152 0.260270 0.661062 0.144 Uiso 1 1 calc R U . . .
C24 C 0.40432(17) 0.27518(14) 0.70214(12) 0.1250(18) Uani 1 1 d D . . . .
H24A H 0.404335 0.295251 0.715221 0.150 Uiso 1 1 calc R U . . .
H24B H 0.431590 0.280975 0.700838 0.150 Uiso 1 1 calc R U . . .
C25 C 0.18827(15) 0.28512(19) 0.38490(13) 0.1064(17) Uani 1 1 d . . . . .
C26 C 0.2278(2) 0.3644(3) 0.4357(2) 0.137(3) Uani 1 1 d . U . . .
N1 N 0.43720(12) 0.48752(13) 0.56093(10) 0.1166(14) Uani 1 1 d . . . . .
N2 N 0.46593(14) 0.45671(15) 0.61009(11) 0.1406(19) Uani 1 1 d . U . . .
O1 O 0.22470(10) 0.37906(14) 0.41146(11) 0.1436(16) Uani 1 1 d . . . . .
O2 O 0.20344(13) 0.33457(18) 0.44981(10) 0.1496(19) Uani 1 1 d . . . . .
O3 O 0.17191(10) 0.27194(12) 0.40892(8) 0.1260(13) Uani 1 1 d . . . . .
O4 O 0.19380(11) 0.31678(13) 0.37149(8) 0.1200(12) Uani 1 1 d . . . . .
O1W O 0.12850(13) 0.2570(3) 0.47005(13) 0.188(3) Uani 1 2 d S T P . .
O2W O 0.19585(8) 0.39171(15) 0.35036(10) 0.1200(15) Uani 1 2 d S T P . .

loop_
_atom_site_aniso_label
_atom_site_aniso_U_11
_atom_site_aniso_U_22
_atom_site_aniso_U_33
_atom_site_aniso_U_23
_atom_site_aniso_U_13
_atom_site_aniso_U_12
Cu1 0.0789(4) 0.0789(4) 0.1027(6) 0.0312(3) -0.0312(3) -0.0046(4)
Cu2 0.0780(4) 0.1548(9) 0.1274(7) -0.0856(6) -0.0428(3) 0.0774(4)
Cu3 0.0991(4) 0.2205(11) 0.0931(6) -0.0685(6) -0.0343(3) 0.1102(6)
Cl1 0.0803(6) 0.0803(6) 0.1104(11) 0.0285(5) -0.0285(5) 0.0056(8)
C1 0.129(5) 0.250(8) 0.169(6) -0.100(6) -0.045(5) 0.121(6)
C2 0.158(6) 0.235(8) 0.154(6) -0.074(6) -0.052(5) 0.143(6)
C3 0.066(3) 0.139(5) 0.176(6) -0.036(4) -0.052(3) 0.033(3)
C4 0.088(4) 0.136(5) 0.232(7) 0.033(5) -0.085(5) -0.007(3)
C5 0.120(5) 0.130(5) 0.235(7) 0.037(5) -0.095(5) -0.002(4)
C6 0.094(4) 0.139(5) 0.139(4) 0.001(4) -0.049(3) 0.041(4)
C7 0.096(4) 0.141(5) 0.124(4) 0.005(4) -0.039(3) 0.011(3)
C8 0.089(3) 0.163(5) 0.137(4) 0.007(4) -0.053(3) 0.026(4)
C9 0.069(3) 0.178(6) 0.128(4) 0.012(4) -0.035(3) 0.034(3)
C10 0.240(9) 0.240(9) 0.194(12) 0.050(7) -0.050(7) 0.011(12)
C11 0.221(7) 0.210(7) 0.207(7) 0.013(6) -0.044(6) 0.114(6)
C12 0.108(4) 0.212(7) 0.211(7) 0.040(6) -0.029(5) 0.029(5)
C13 0.155(5) 0.154(5) 0.242(6) 0.096(4) -0.004(5) 0.011(4)
C14 0.212(6) 0.202(6) 0.200(6) 0.060(5) 0.005(5) 0.065(5)
C15 0.252(7) 0.252(7) 0.239(10) 0.038(5) -0.038(5) 0.107(7)
C16 0.148(5) 0.118(5) 0.202(7) 0.100(5) 0.013(5) 0.047(4)
C17 0.134(5) 0.104(4) 0.126(4) 0.042(4) -0.005(4) 0.037(4)
C18 0.128(4) 0.115(4) 0.242(6) 0.101(5) -0.073(5) -0.029(3)
C19 0.166(5) 0.116(4) 0.234(6) 0.112(5) -0.073(5) -0.031(4)
C20 0.146(5) 0.096(4) 0.140(5) 0.059(4) 0.019(4) 0.049(4)
C21 0.183(6) 0.087(4) 0.128(4) 0.031(3) -0.016(4) 0.010(4)
C22 0.223(7) 0.108(4) 0.110(4) 0.041(4) -0.008(4) 0.047(5)
C23 0.143(4) 0.091(3) 0.139(4) 0.049(3) 0.046(4) 0.068(3)
C24 0.163(5) 0.084(3) 0.132(4) 0.035(3) 0.032(4) 0.066(3)
C25 0.097(3) 0.160(5) 0.103(4) -0.061(4) -0.032(3) 0.094(4)
C26 0.102(4) 0.199(6) 0.146(5) -0.086(5) -0.042(4) 0.101(4)
N1 0.086(3) 0.102(3) 0.114(3) 0.026(2) -0.026(2) 0.011(2)
N2 0.120(3) 0.107(3) 0.128(3) 0.066(3) -0.012(3) 0.007(3)
O1 0.083(2) 0.201(4) 0.160(3) -0.080(3) -0.066(2) 0.081(3)
O2 0.103(3) 0.259(6) 0.123(3) -0.092(3) -0.062(2) 0.117(3)
O3 0.125(3) 0.202(4) 0.099(2) -0.046(2) 0.001(2) 0.117(3)
O4 0.136(3) 0.167(3) 0.119(2) -0.053(2) -0.010(2) 0.121(3)
O1W 0.175(4) 0.313(9) 0.124(4) 0.004(5) 0.002(3) 0.156(4)
O2W 0.114(2) 0.147(4) 0.110(3) -0.045(3) -0.0224(15) 0.073(2)

loop_
_atom_type_symbol
_atom_type_description
_atom_type_scat_dispersion_real
_atom_type_scat_dispersion_imag
_atom_type_scat_source
C C 0.0033 0.0016 'International Tables Vol C Tables 4.2.6.8 and 6.1.1.4'
H H 0.0000 0.0000 'International Tables Vol C Tables 4.2.6.8 and 6.1.1.4'
N N 0.0061 0.0033 'International Tables Vol C Tables 4.2.6.8 and 6.1.1.4'
O O 0.0106 0.0060 'International Tables Vol C Tables 4.2.6.8 and 6.1.1.4'
Br Br -0.2901 2.4595 'International Tables Vol C Tables 4.2.6.8 and 6.1.1.4'
Cu Cu 0.3201 1.2651 'International Tables Vol C Tables 4.2.6.8 and 6.1.1.4'
Cl Cl 0.1484 0.1585 'International Tables Vol C Tables 4.2.6.8 and 6.1.1.4'

loop_
_geom_angle_atom_site_label_1
_geom_angle_atom_site_label_2
_geom_angle_atom_site_label_3
_geom_angle
_geom_angle_site_symmetry_1
_geom_angle_site_symmetry_3
_geom_angle_publ_flag
N1 Cu1 N1 87.6(2) . 22_665 ?
N1 Cu1 N2 87.95(17) . . ?
N1 Cu1 N2 160.0(2) 22_665 . ?
N1 Cu1 N2 160.0(2) . 22_665 ?
N1 Cu1 N2 87.95(17) 22_665 22_665 ?
N2 Cu1 N2 89.6(3) . 22_665 ?
N1 Cu1 Cl1 101.70(15) . . ?
N1 Cu1 Cl1 101.70(15) 22_665 . ?
N2 Cu1 Cl1 98.29(19) . . ?
N2 Cu1 Cl1 98.30(19) 22_665 . ?
O1 Cu2 O1 90.3(2) 23 . ?
O1 Cu2 O4 171.2(2) 23 . ?
O1 Cu2 O4 89.52(15) . . ?
O1 Cu2 O4 89.52(15) 23 23 ?
O1 Cu2 O4 171.2(2) . 23 ?
O4 Cu2 O4 89.4(2) . 23 ?
O1 Cu2 O2W 95.30(18) 23 . ?
O1 Cu2 O2W 95.30(18) . . ?
O4 Cu2 O2W 93.44(16) . . ?
O4 Cu2 O2W 93.43(16) 23 . ?
O1 Cu2 Cu3 87.34(16) 23 . ?
O1 Cu2 Cu3 87.34(16) . . ?
O4 Cu2 Cu3 83.91(14) . . ?
O4 Cu2 Cu3 83.91(14) 23 . ?
O2W Cu2 Cu3 176.25(11) . . ?
O3 Cu3 O3 90.4(2) 23 . ?
O3 Cu3 O2 167.8(2) 23 . ?
O3 Cu3 O2 88.73(15) . . ?
O3 Cu3 O2 88.72(15) 23 23 ?
O3 Cu3 O2 167.8(2) . 23 ?
O2 Cu3 O2 89.6(2) . 23 ?
O3 Cu3 O1W 96.01(19) 23 . ?
O3 Cu3 O1W 96.01(19) . . ?
O2 Cu3 O1W 96.2(2) . . ?
O2 Cu3 O1W 96.2(2) 23 . ?
O3 Cu3 Cu2 85.24(13) 23 . ?
O3 Cu3 Cu2 85.24(13) . . ?
O2 Cu3 Cu2 82.54(17) . . ?
O2 Cu3 Cu2 82.54(17) 23 . ?
O1W Cu3 Cu2 178.2(2) . . ?
C2 C1 C26 108.4(7) . . ?
C2 C1 H1A 110.0 . . ?
C26 C1 H1A 110.0 . . ?
C2 C1 H1B 110.0 . . ?
C26 C1 H1B 110.0 . . ?
H1A C1 H1B 108.4 . . ?
C1 C2 C3 116.0(7) . . ?
C1 C2 H2A 108.3 . . ?
C3 C2 H2A 108.3 . . ?
C1 C2 H2B 108.3 . . ?
C3 C2 H2B 108.3 . . ?
H2A C2 H2B 107.4 . . ?
C4 C3 C8 116.7(5) . . ?
C4 C3 C2 115.7(6) . . ?
C8 C3 C2 127.6(6) . . ?
C5 C4 C3 122.1(6) . . ?
C5 C4 H4 119.0 . . ?
C3 C4 H4 119.0 . . ?
C4 C5 C6 123.1(6) . . ?
C4 C5 H5 118.5 . . ?
C6 C5 H5 118.5 . . ?
C7 C6 C5 115.4(5) . . ?
C7 C6 C9 120.3(5) . . ?
C5 C6 C9 124.0(5) . . ?
C6 C7 C8 122.5(5) . . ?
C6 C7 H7 118.8 . . ?
C8 C7 H7 118.8 . . ?
C3 C8 C7 119.9(5) . . ?
C3 C8 H8 120.1 . . ?
C7 C8 H8 120.1 . . ?
N1 C9 C6 118.7(5) . . ?
N1 C9 H9A 107.6 . . ?
C6 C9 H9A 107.6 . . ?
N1 C9 H9B 107.6 . . ?
C6 C9 H9B 107.6 . . ?
H9A C9 H9B 107.1 . . ?
C11 C10 C11 107.3(9) 22_665 . ?
C11 C10 H10A 110.3 22_665 . ?
C11 C10 H10A 110.3 . . ?
C11 C10 H10B 110.3 22_665 . ?
C11 C10 H10B 110.3 . . ?
H10A C10 H10B 108.5 . . ?
C10 C11 N1 113.2(10) . . ?
C10 C11 H11A 108.9 . . ?
N1 C11 H11A 108.9 . . ?
C10 C11 H11B 108.9 . . ?
N1 C11 H11B 108.9 . . ?
H11A C11 H11B 107.7 . . ?
C13 C12 N1 111.7(7) . . ?
C13 C12 H12A 109.3 . . ?
N1 C12 H12A 109.3 . . ?
C13 C12 H12B 109.3 . . ?
N1 C12 H12B 109.3 . . ?
H12A C12 H12B 107.9 . . ?
C12 C13 N2 121.0(6) . . ?
C12 C13 H13A 107.1 . . ?
N2 C13 H13A 107.1 . . ?
C12 C13 H13B 107.1 . . ?
N2 C13 H13B 107.1 . . ?
H13A C13 H13B 106.8 . . ?
C15 C14 N2 107.4(10) . . ?
C15 C14 H14A 110.2 . . ?
N2 C14 H14A 110.2 . . ?
C15 C14 H14B 110.2 . . ?
N2 C14 H14B 110.2 . . ?
H14A C14 H14B 108.5 . . ?
C14 C15 C14 109.8(12) 22_665 . ?
C14 C15 H15A 109.7 22_665 . ?
C14 C15 H15A 109.7 . . ?
C14 C15 H15B 109.7 22_665 . ?
C14 C15 H15B 109.7 . . ?
H15A C15 H15B 108.2 . . ?
N2 C16 C17 116.3(6) . . ?
N2 C16 H16A 108.2 . . ?
C17 C16 H16A 108.2 . . ?
N2 C16 H16B 108.2 . . ?
C17 C16 H16B 108.2 . . ?
H16A C16 H16B 107.4 . . ?
C18 C17 C22 115.6(5) . . ?
C18 C17 C16 122.6(6) . . ?
C22 C17 C16 121.3(5) . . ?
C17 C18 C19 125.4(6) . . ?
C17 C18 H18 117.3 . . ?
C19 C18 H18 117.3 . . ?
C18 C19 C20 120.3(6) . . ?
C18 C19 H19 119.8 . . ?
C20 C19 H19 119.8 . . ?
C21 C20 C19 114.7(5) . . ?
C21 C20 C23 120.1(6) . . ?
C19 C20 C23 125.1(5) . . ?
C20 C21 C22 123.9(6) . . ?
C20 C21 H21 118.0 . . ?
C22 C21 H21 118.0 . . ?
C21 C22 C17 119.8(5) . . ?
C21 C22 H22 120.1 . . ?
C17 C22 H22 120.1 . . ?
C24 C23 C20 123.2(5) . . ?
C24 C23 H23A 106.5 . . ?
C20 C23 H23A 106.5 . . ?
C24 C23 H23B 106.5 . . ?
C20 C23 H23B 106.5 . . ?
H23A C23 H23B 106.5 . . ?
C23 C24 C25 121.5(5) . 8 ?
C23 C24 H24A 107.0 . . ?
C25 C24 H24A 107.0 8 . ?
C23 C24 H24B 107.0 . . ?
C25 C24 H24B 107.0 8 . ?
H24A C24 H24B 106.7 . . ?
O3 C25 O4 127.6(5) . . ?
O3 C25 C24 116.8(6) . 15_554 ?
O4 C25 C24 115.6(5) . 15_554 ?
O1 C26 O2 131.0(7) . . ?
O1 C26 C1 104.4(7) . . ?
O2 C26 C1 124.5(8) . . ?
C11 N1 C9 113.1(5) . . ?
C11 N1 C12 98.7(5) . . ?
C9 N1 C12 110.6(5) . . ?
C11 N1 Cu1 118.3(3) . . ?
C9 N1 Cu1 110.0(3) . . ?
C12 N1 Cu1 105.1(3) . . ?
C16 N2 C14 119.0(6) . . ?
C16 N2 C13 109.4(5) . . ?
C14 N2 C13 99.9(6) . . ?
C16 N2 Cu1 115.2(4) . . ?
C14 N2 Cu1 108.8(5) . . ?
C13 N2 Cu1 102.1(3) . . ?
C26 O1 Cu2 118.3(5) . . ?
C26 O2 Cu3 120.7(5) . . ?
C25 O3 Cu3 121.4(4) . . ?
C25 O4 Cu2 121.9(3) . . ?

loop_
_geom_bond_atom_site_label_1
_geom_bond_atom_site_label_2
_geom_bond_distance
_geom_bond_site_symmetry_2
_geom_bond_publ_flag
Cu1 N1 2.116(4) . ?
Cu1 N1 2.116(4) 22_665 ?
Cu1 N2 2.135(4) . ?
Cu1 N2 2.135(4) 22_665 ?
Cu1 Cl1 2.432(2) . ?
Cu2 O1 1.931(3) 23 ?
Cu2 O1 1.931(3) . ?
Cu2 O4 1.959(3) . ?
Cu2 O4 1.959(3) 23 ?
Cu2 O2W 2.188(5) . ?
Cu2 Cu3 2.6073(16) . ?
Cu3 O3 1.971(3) 23 ?
Cu3 O3 1.971(3) . ?
Cu3 O2 1.997(4) . ?
Cu3 O2 1.997(4) 23 ?
Cu3 O1W 2.163(7) . ?
C1 C2 1.370(7) . ?
C1 C26 1.599(9) . ?
C1 H1A 0.9700 . ?
C1 H1B 0.9700 . ?
C2 C3 1.504(8) . ?
C2 H2A 0.9700 . ?
C2 H2B 0.9700 . ?
C3 C4 1.370(8) . ?
C3 C8 1.391(8) . ?
C4 C5 1.331(7) . ?
C4 H4 0.9300 . ?
C5 C6 1.382(8) . ?
C5 H5 0.9300 . ?
C6 C7 1.365(7) . ?
C6 C9 1.482(7) . ?
C7 C8 1.390(7) . ?
C7 H7 0.9300 . ?
C8 H8 0.9300 . ?
C9 N1 1.492(7) . ?
C9 H9A 0.9700 . ?
C9 H9B 0.9700 . ?
C10 C11 1.399(7) 22_665 ?
C10 C11 1.399(7) . ?
C10 H10A 0.9700 . ?
C10 H10B 0.9700 . ?
C11 N1 1.461(8) . ?
C11 H11A 0.9700 . ?
C11 H11B 0.9700 . ?
C12 C13 1.383(9) . ?
C12 N1 1.594(7) . ?
C12 H12A 0.9700 . ?
C12 H12B 0.9700 . ?
C13 N2 1.634(8) . ?
C13 H13A 0.9700 . ?
C13 H13B 0.9700 . ?
C14 C15 1.469(10) . ?
C14 N2 1.381(10) . ?
C14 H14A 0.9700 . ?
C14 H14B 0.9700 . ?
C15 H15A 0.9700 . ?
C15 H15B 0.9700 . ?
C16 N2 1.429(8) . ?
C16 C17 1.496(7) . ?
C16 H16A 0.9700 . ?
C16 H16B 0.9700 . ?
C17 C18 1.332(7) . ?
C17 C22 1.377(8) . ?
C18 C19 1.350(7) . ?
C18 H18 0.9300 . ?
C19 C20 1.388(8) . ?
C19 H19 0.9300 . ?
C20 C21 1.363(7) . ?
C20 C23 1.456(6) . ?
C21 C22 1.377(7) . ?
C21 H21 0.9300 . ?
C22 H22 0.9300 . ?
C23 C24 1.362(6) . ?
C23 H23A 0.9700 . ?
C23 H23B 0.9700 . ?
C24 C25 1.490(6) 8 ?
C24 H24A 0.9700 . ?
C24 H24B 0.9700 . ?
C25 O3 1.208(6) . ?
C25 O4 1.284(7) . ?
C26 O1 1.246(9) . ?
C26 O2 1.236(9) . ?

loop_
_platon_squeeze_void_nr
_platon_squeeze_void_average_x
_platon_squeeze_void_average_y
_platon_squeeze_void_average_z
_platon_squeeze_void_volume
_platon_squeeze_void_count_electrons
_platon_squeeze_void_content
1 -0.012 -0.018 -0.001 40065 5088 ' '
